data_4113474
loop_
_publ_author_name
'Scott E. Denmark'
'Jiping Fu'

_publ_contact_author
;
Scott E. Denmark
University of Illinois
Department of Chemistry
Roger Adams Laboratory, Box 18-5
Urbana, Illinois  61801
USA
;
_publ_contact_author_email sdenmark@uiuc.edu
_publ_contact_author_fax '1  217 333-3984'
_publ_contact_author_phone '1  217 333 0066'
_publ_section_title
;
 Understanding the Correlation of Structure and Selectivity in the
 Chiral-Phosphoramide-Catalyzed Enantioselective Allylation Reactions:
 Solution and Solid-State Structural Studies of Bisphosphoramide.SnCl4
 Complexes
;
_journal_name_full 'Journal of the American Chemical Society'
_journal_page_first 2208
_journal_page_last 2216
_journal_paper_doi 10.1021/ja021280g
_journal_volume 125
_journal_year 2003
_chemical_absolute_configuration syn
_chemical_formula_moiety 'C22 H42 Cl4 N6 O2 P2 Sn, 4(C H Cl3)'
_chemical_formula_sum 'C26 H46 Cl16 N6 O2 P2 Sn'
_chemical_formula_weight 1222.52
_chemical_name_common 7c(SnCl4
_chemical_name_systematic
;
?
;
_space_group_IT_number 144
_symmetry_cell_setting trigonal
_symmetry_space_group_name_Hall 'P 31'
_symmetry_space_group_name_H-M 'P 31'
_atom_sites_solution_hydrogens geom
_atom_sites_solution_primary direct
_atom_sites_solution_secondary difmap
_audit_creation_method SHELXL-97
_audit_update_record
;
2002-10-08   text and data added, srw
;
_cell_angle_alpha 90.00
_cell_angle_beta 90.00
_cell_angle_gamma 120.00
_cell_formula_units_Z 3
_cell_length_a 10.332(2)
_cell_length_b 10.332(2)
_cell_length_c 39.809(16)
_cell_measurement_reflns_used 959
_cell_measurement_temperature 193(2)
_cell_measurement_theta_max 23.17
_cell_measurement_theta_min 2.75
_cell_volume 3680.3(18)
_computing_cell_refinement 'SAINT V6 (Bruker, 2001)'
_computing_data_collection 'SMART V5 (Bruker, 2001)'
_computing_data_reduction 'SAINT V6 (Bruker, 2001)'
_computing_molecular_graphics 'SHELXTL V6 (Bruker, 2001)'
_computing_publication_material 'CIFTAB (Sheldrick, 2001)'
_computing_structure_refinement 'SHELXTL V6 (Bruker, 2001)'
_computing_structure_solution 'SHELXTL V6 (Bruker, 2001)'
_diffrn_ambient_temperature 193(2)
_diffrn_measured_fraction_theta_full 0.996
_diffrn_measured_fraction_theta_max 0.996
_diffrn_measurement_device 'Siemens Platform/CCD'
_diffrn_measurement_method 'profile data from \w scans'
_diffrn_radiation_monochromator graphite
_diffrn_radiation_source 'normal-focus sealed tube'
_diffrn_radiation_type MoK\a
_diffrn_radiation_wavelength 0.71073
_diffrn_radiation_wavelength_id p39qas
_diffrn_reflns_av_R_equivalents 0.0595
_diffrn_reflns_av_sigmaI/netI 0.0737
_diffrn_reflns_limit_h_max 12
_diffrn_reflns_limit_h_min -11
_diffrn_reflns_limit_k_max 12
_diffrn_reflns_limit_k_min -12
_diffrn_reflns_limit_l_max 47
_diffrn_reflns_limit_l_min -41
_diffrn_reflns_number 18194
_diffrn_reflns_theta_full 25.37
_diffrn_reflns_theta_max 25.37
_diffrn_reflns_theta_min 1.53
_diffrn_standards_decay_% 0.2
_diffrn_standards_interval_time 226
_diffrn_standards_number 442
_exptl_absorpt_coefficient_mu 1.491
_exptl_absorpt_correction_T_max 0.8648
_exptl_absorpt_correction_T_min 0.5359
_exptl_absorpt_correction_type integration
_exptl_absorpt_process_details '(Bruker, 2001)'
_exptl_crystal_colour colorless
_exptl_crystal_density_diffrn 1.655
_exptl_crystal_description tabular
_exptl_crystal_F_000 1836
_exptl_crystal_id p39qas
_exptl_crystal_preparation
;
The data crystal was mounted using oil (Parantone-N, Exxon) to a
0.4 mm cryo-loop (Hampton Research) with the (1 1 0) scattering planes
roughly normal to the spindle axis.
;
_exptl_crystal_size_max 0.40
_exptl_crystal_size_mid 0.36
_exptl_crystal_size_min 0.10
_refine_diff_density_max 2.918
_refine_diff_density_min -1.754
_refine_diff_density_rms 0.224
_refine_ls_abs_structure_details 'Flack H D (1983), Acta Cryst. A39, 876-881'
_refine_ls_abs_structure_Flack 0.13(8)
_refine_ls_extinction_method none
_refine_ls_goodness_of_fit_ref 1.099
_refine_ls_hydrogen_treatment noref
_refine_ls_matrix_type full
_refine_ls_number_parameters 479
_refine_ls_number_reflns 7630
_refine_ls_number_restraints 590
_refine_ls_restrained_S_all 1.084
_refine_ls_R_factor_all 0.1006
_refine_ls_R_factor_gt 0.0948
_refine_ls_shift/su_max 0.006
_refine_ls_shift/su_mean 0.000
_refine_ls_structure_factor_coef Fsqd
_refine_ls_weighting_details 'calc w=1/[\s^2^(Fo^2^)+(0.1363P)^2^+51.3723P] where P=(Fo^2^+2Fc^2^)/3'
_refine_ls_weighting_scheme calc
_refine_ls_wR_factor_gt 0.2553
_refine_ls_wR_factor_ref 0.2593
_reflns_number_gt 7045
_reflns_number_total 7630
_reflns_threshold_expression >2sigma(I)
_cod_data_source_file ja021280g_3.cif
_cod_data_source_block p39qas
_cod_original_cell_volume 3680.4(19)
_cod_original_sg_symbol_Hall 'P 31 '
_cod_original_sg_symbol_H-M 'P 31 '
_cod_database_code 4113474

loop_
_symmetry_equiv_pos_as_xyz
'x, y, z'
'-y, x-y, z+1/3'
'-x+y, -x, z+2/3'

loop_
_atom_site_label
_atom_site_type_symbol
_atom_site_fract_x
_atom_site_fract_y
_atom_site_fract_z
_atom_site_U_iso_or_equiv
_atom_site_adp_type
_atom_site_occupancy
_atom_site_symmetry_multiplicity
_atom_site_calc_flag
_atom_site_refinement_flags
Sn1 Sn 0.08060(15) 0.51794(15) 0.64863(6) 0.0253(3) Uani 1 1 d U
Cl1 Cl 0.0064(8) 0.3562(7) 0.60022(14) 0.0418(12) Uani 1 1 d U
Cl2 Cl 0.1762(7) 0.6777(6) 0.69646(15) 0.0414(13) Uani 1 1 d U
Cl3 Cl 0.0090(7) 0.6779(6) 0.62056(18) 0.0451(14) Uani 1 1 d U
Cl4 Cl -0.1524(5) 0.3650(6) 0.67617(16) 0.0372(12) Uani 1 1 d U
O1 O 0.1687(13) 0.3886(12) 0.6674(3) 0.030(2) Uani 1 1 d DU
P1 P 0.2016(5) 0.3111(5) 0.69476(12) 0.0325(11) Uani 1 1 d DU
N1 N 0.1409(15) 0.1367(14) 0.6846(3) 0.033(3) Uani 1 1 d DU
C1 C 0.0953(17) 0.0808(17) 0.6498(4) 0.025(3) Uani 1 1 d DU
H1A H 0.1402 0.0205 0.6424 0.030 Uiso 1 1 calc R
H1B H 0.1233 0.1640 0.6338 0.030 Uiso 1 1 calc R
C2 C -0.0717(18) -0.014(2) 0.6533(4) 0.028(3) Uani 1 1 d DU
H2A H -0.1182 0.0499 0.6518 0.034 Uiso 1 1 calc R
H2B H -0.1127 -0.0890 0.6351 0.034 Uiso 1 1 calc R
C3 C -0.1042(19) -0.089(2) 0.6866(4) 0.040(4) Uani 1 1 d DU
H3A H -0.1033 -0.1842 0.6853 0.048 Uiso 1 1 calc R
H3B H -0.2024 -0.1090 0.6953 0.048 Uiso 1 1 calc R
C4 C 0.0305(19) 0.0311(16) 0.7097(4) 0.042(3) Uani 1 1 d DU
H4A H 0.0744 -0.0174 0.7238 0.050 Uiso 1 1 calc R
C5 C -0.0173(18) 0.1207(18) 0.7307(4) 0.050(4) Uani 1 1 d DU
H5A H -0.1100 0.1134 0.7210 0.060 Uiso 1 1 calc R
C6 C -0.040(3) 0.084(2) 0.7692(4) 0.064(5) Uani 1 1 d DU
H6A H -0.1287 0.0861 0.7778 0.077 Uiso 1 1 calc R
H6B H -0.0520 -0.0158 0.7738 0.077 Uiso 1 1 calc R
C7 C 0.098(3) 0.202(2) 0.7845(5) 0.052(5) Uani 1 1 d DU
H7A H 0.1739 0.1713 0.7855 0.062 Uiso 1 1 calc R
H7B H 0.0771 0.2217 0.8077 0.062 Uiso 1 1 calc R
C8 C 0.157(2) 0.348(2) 0.7629(4) 0.045(4) Uani 1 1 d DU
H8A H 0.1099 0.4073 0.7695 0.054 Uiso 1 1 calc R
H8B H 0.2667 0.4106 0.7641 0.054 Uiso 1 1 calc R
N2 N 0.1064(16) 0.2795(15) 0.7301(3) 0.040(3) Uani 1 1 d DU
C9 C 0.4473(18) 0.324(2) 0.7210(6) 0.038(4) Uani 1 1 d DU
H9A H 0.5559 0.3905 0.7220 0.046 Uiso 1 1 calc R
H9B H 0.4245 0.2309 0.7097 0.046 Uiso 1 1 calc R
H9C H 0.4064 0.3026 0.7438 0.046 Uiso 1 1 calc R
N3 N 0.3780(13) 0.4003(14) 0.7015(4) 0.034(3) Uani 1 1 d DU
C10 C 0.4810(17) 0.5519(16) 0.6920(5) 0.036(3) Uani 1 1 d DU
H10A H 0.5378 0.6081 0.7121 0.043 Uiso 1 1 calc R
H10B H 0.4242 0.5991 0.6836 0.043 Uiso 1 1 calc R
C11 C 0.596(2) 0.563(2) 0.6637(5) 0.034(3) Uani 1 1 d DU
H11A H 0.6385 0.6633 0.6535 0.041 Uiso 1 1 calc R
H11B H 0.6784 0.5591 0.6753 0.041 Uiso 1 1 calc R
O2 O 0.2978(12) 0.6432(12) 0.6298(2) 0.024(2) Uani 1 1 d DU
P2 P 0.4137(6) 0.7169(5) 0.60312(12) 0.0244(10) Uani 1 1 d DU
N5 N 0.5333(16) 0.8891(14) 0.6132(3) 0.036(3) Uani 1 1 d DU
C15 C 0.539(3) 0.9451(19) 0.6481(4) 0.045(4) Uani 1 1 d DU
H15A H 0.6436 1.0041 0.6562 0.053 Uiso 1 1 calc R
H15B H 0.4807 0.8621 0.6639 0.053 Uiso 1 1 calc R
C16 C 0.470(3) 1.042(2) 0.6432(5) 0.047(4) Uani 1 1 d DU
H16A H 0.3594 0.9795 0.6432 0.056 Uiso 1 1 calc R
H16B H 0.4996 1.1154 0.6617 0.056 Uiso 1 1 calc R
C17 C 0.523(3) 1.1204(19) 0.6104(4) 0.046(4) Uani 1 1 d DU
H17A H 0.6218 1.2124 0.6128 0.055 Uiso 1 1 calc R
H17B H 0.4510 1.1465 0.6008 0.055 Uiso 1 1 calc R
C18 C 0.5351(19) 0.9972(16) 0.5878(4) 0.039(3) Uani 1 1 d DU
H18A H 0.6296 1.0434 0.5743 0.046 Uiso 1 1 calc R
C19 C 0.4016(18) 0.9120(17) 0.5658(4) 0.037(3) Uani 1 1 d DU
H19A H 0.3172 0.9244 0.5742 0.044 Uiso 1 1 calc R
C20 C 0.423(3) 0.946(2) 0.5270(4) 0.052(4) Uani 1 1 d DU
H20A H 0.3882 1.0155 0.5203 0.063 Uiso 1 1 calc R
H20B H 0.5294 0.9892 0.5204 0.063 Uiso 1 1 calc R
C21 C 0.330(3) 0.798(2) 0.5117(5) 0.060(5) Uani 1 1 d DU
H21A H 0.3708 0.7945 0.4894 0.073 Uiso 1 1 calc R
H21B H 0.2270 0.7780 0.5087 0.073 Uiso 1 1 calc R
C22 C 0.330(3) 0.676(2) 0.5350(4) 0.046(4) Uani 1 1 d DU
H22A H 0.2324 0.5822 0.5347 0.055 Uiso 1 1 calc R
H22B H 0.4103 0.6544 0.5289 0.055 Uiso 1 1 calc R
N6 N 0.3582(17) 0.7510(14) 0.5671(3) 0.033(2) Uani 1 1 d DU
C14 C 0.631(2) 0.676(2) 0.5773(6) 0.036(4) Uani 1 1 d DU
H14A H 0.6642 0.6021 0.5768 0.043 Uiso 1 1 calc R
H14B H 0.7092 0.7690 0.5873 0.043 Uiso 1 1 calc R
H14C H 0.6103 0.6952 0.5544 0.043 Uiso 1 1 calc R
N4 N 0.4903(15) 0.6159(13) 0.5981(3) 0.028(2) Uani 1 1 d DU
C13 C 0.4329(19) 0.4666(16) 0.6104(5) 0.032(3) Uani 1 1 d DU
H13A H 0.4121 0.3985 0.5911 0.038 Uiso 1 1 calc R
H13B H 0.3372 0.4348 0.6222 0.038 Uiso 1 1 calc R
C12 C 0.544(2) 0.451(2) 0.6354(5) 0.037(3) Uani 1 1 d DU
H12A H 0.4943 0.3490 0.6449 0.044 Uiso 1 1 calc R
H12B H 0.6329 0.4654 0.6227 0.044 Uiso 1 1 calc R
C23 C -0.1470(15) 0.4763(11) 0.5342(6) 0.096(4) Uani 1 1 d DU
H23 H -0.1019 0.4849 0.5569 0.115 Uiso 1 1 calc R
Cl5 Cl -0.1101(10) 0.6523(9) 0.5198(3) 0.099(3) Uani 1 1 d DU
Cl6 Cl -0.3421(11) 0.3577(9) 0.5356(3) 0.097(3) Uani 1 1 d DU
Cl7 Cl -0.0729(12) 0.4033(12) 0.5050(3) 0.113(3) Uani 1 1 d DU
C24 C 0.440(2) 0.8984(17) 0.7613(3) 0.084(4) Uani 1 1 d DU
H24 H 0.3410 0.8404 0.7501 0.101 Uiso 1 1 calc R
Cl8 Cl 0.5726(12) 1.0320(12) 0.7336(2) 0.091(3) Uani 1 1 d DU
Cl9 Cl 0.5048(13) 0.7779(10) 0.7746(3) 0.095(3) Uani 1 1 d DU
Cl10 Cl 0.4271(10) 0.9929(10) 0.7968(2) 0.084(2) Uani 1 1 d DU
C25 C -0.0966(12) 0.5863(11) 0.7568(6) 0.078(3) Uani 1 1 d DU
H25 H -0.0631 0.5793 0.7336 0.093 Uiso 1 1 calc R
Cl11 Cl -0.2150(8) 0.6628(8) 0.7554(2) 0.070(2) Uani 1 1 d DU
Cl12 Cl 0.0581(8) 0.7007(11) 0.7821(2) 0.082(2) Uani 1 1 d DU
Cl13 Cl -0.1960(10) 0.4076(8) 0.7751(3) 0.088(3) Uani 1 1 d DU
C26 C 0.0569(13) 0.1300(16) 0.5427(4) 0.083(4) Uani 1 1 d DU
H26 H 0.0337 0.1920 0.5581 0.099 Uiso 1 1 calc R
Cl14 Cl 0.0827(12) -0.0030(11) 0.5649(2) 0.090(3) Uani 1 1 d DU
Cl15 Cl -0.0895(11) 0.0302(11) 0.5135(2) 0.089(3) Uani 1 1 d DU
Cl16 Cl 0.2213(12) 0.2411(10) 0.5192(3) 0.110(4) Uani 1 1 d DU

loop_
_atom_site_aniso_label
_atom_site_aniso_U_11
_atom_site_aniso_U_22
_atom_site_aniso_U_33
_atom_site_aniso_U_23
_atom_site_aniso_U_13
_atom_site_aniso_U_12
Sn1 0.0264(7) 0.0234(6) 0.0289(5) -0.0019(6) -0.0016(6) 0.0146(7)
Cl1 0.056(3) 0.050(3) 0.030(3) -0.016(2) -0.015(3) 0.034(3)
Cl2 0.038(3) 0.030(3) 0.037(3) -0.018(2) 0.002(2) 0.004(2)
Cl3 0.048(3) 0.039(3) 0.067(4) 0.001(3) -0.004(3) 0.036(3)
Cl4 0.021(2) 0.039(3) 0.048(3) 0.004(2) 0.003(2) 0.013(2)
O1 0.026(5) 0.016(4) 0.036(6) -0.002(4) -0.014(4) 0.001(4)
P1 0.033(3) 0.024(2) 0.038(3) 0.001(2) -0.008(2) 0.013(2)
N1 0.036(5) 0.026(4) 0.032(5) 0.003(4) -0.012(4) 0.012(4)
C1 0.019(6) 0.028(6) 0.030(6) 0.000(5) -0.003(5) 0.014(5)
C2 0.023(6) 0.029(6) 0.032(6) -0.002(6) -0.007(5) 0.012(5)
C3 0.037(7) 0.035(7) 0.028(7) 0.004(5) -0.005(6) 0.002(6)
C4 0.040(6) 0.036(5) 0.031(5) 0.000(5) -0.006(5) 0.005(5)
C5 0.047(6) 0.043(6) 0.036(6) -0.005(5) -0.001(5) 0.004(5)
C6 0.063(8) 0.056(7) 0.033(7) -0.009(6) 0.002(7) 0.000(7)
C7 0.061(8) 0.045(8) 0.028(6) -0.002(6) -0.002(7) 0.011(7)
C8 0.051(8) 0.040(7) 0.035(6) -0.005(6) 0.001(6) 0.015(6)
N2 0.038(5) 0.036(5) 0.035(5) -0.002(4) -0.007(5) 0.011(5)
C9 0.029(7) 0.023(7) 0.058(9) 0.014(7) -0.003(7) 0.010(6)
N3 0.029(4) 0.021(5) 0.053(6) 0.007(5) -0.001(4) 0.012(4)
C10 0.033(5) 0.023(5) 0.063(6) 0.005(5) 0.007(5) 0.022(4)
C11 0.039(6) 0.029(5) 0.046(6) 0.007(5) 0.009(5) 0.025(5)
O2 0.027(4) 0.033(5) 0.022(5) 0.004(4) 0.001(4) 0.023(4)
P2 0.032(2) 0.024(2) 0.025(2) 0.0012(18) 0.0037(19) 0.020(2)
N5 0.046(6) 0.028(4) 0.037(5) -0.002(4) 0.003(5) 0.021(4)
C15 0.061(8) 0.032(6) 0.045(6) -0.006(5) 0.004(7) 0.026(6)
C16 0.068(8) 0.032(7) 0.044(7) 0.002(6) 0.011(7) 0.028(6)
C17 0.067(8) 0.032(6) 0.042(7) 0.005(5) 0.012(7) 0.027(6)
C18 0.062(6) 0.028(5) 0.041(6) 0.006(5) 0.007(5) 0.033(5)
C19 0.050(6) 0.027(5) 0.046(6) 0.006(4) 0.013(5) 0.029(5)
C20 0.059(8) 0.042(7) 0.044(7) 0.009(6) -0.004(7) 0.016(7)
C21 0.064(9) 0.049(8) 0.043(7) 0.003(6) -0.008(7) 0.009(7)
C22 0.054(8) 0.041(6) 0.035(6) -0.008(5) 0.000(7) 0.018(6)
N6 0.044(6) 0.032(5) 0.031(5) 0.002(4) 0.007(4) 0.025(4)
C14 0.035(7) 0.027(7) 0.046(8) 0.010(6) 0.021(6) 0.016(6)
N4 0.034(5) 0.023(4) 0.033(5) 0.006(4) 0.021(4) 0.019(4)
C13 0.042(7) 0.024(5) 0.031(6) 0.009(5) 0.020(5) 0.018(5)
C12 0.039(7) 0.027(6) 0.041(7) 0.011(5) 0.012(6) 0.015(6)
C23 0.095(7) 0.073(6) 0.127(8) -0.001(6) 0.017(6) 0.047(6)
Cl5 0.080(5) 0.079(5) 0.137(8) 0.028(5) 0.029(5) 0.039(5)
Cl6 0.108(6) 0.054(4) 0.116(7) 0.012(4) 0.031(6) 0.030(4)
Cl7 0.100(6) 0.102(6) 0.135(8) -0.042(6) -0.003(6) 0.049(5)
C24 0.091(7) 0.090(7) 0.067(6) -0.008(5) 0.013(6) 0.042(5)
Cl8 0.091(6) 0.110(6) 0.068(5) 0.010(4) 0.017(4) 0.047(5)
Cl9 0.110(7) 0.085(6) 0.087(6) -0.012(4) 0.006(5) 0.046(5)
Cl10 0.087(6) 0.086(5) 0.066(5) -0.019(4) 0.007(4) 0.034(5)
C25 0.062(6) 0.074(6) 0.093(7) -0.003(6) -0.005(6) 0.031(5)
Cl11 0.063(4) 0.052(4) 0.088(5) 0.004(3) -0.024(4) 0.023(3)
Cl12 0.047(4) 0.114(6) 0.075(5) -0.015(4) -0.003(3) 0.031(4)
Cl13 0.089(5) 0.065(4) 0.120(7) 0.007(4) 0.019(5) 0.046(4)
C26 0.116(7) 0.077(6) 0.075(6) -0.011(6) -0.018(5) 0.064(6)
Cl14 0.129(7) 0.095(6) 0.075(5) -0.007(4) -0.021(5) 0.079(5)
Cl15 0.116(6) 0.105(6) 0.055(5) -0.013(4) -0.024(4) 0.062(5)
Cl16 0.133(7) 0.077(6) 0.086(6) -0.028(4) 0.007(6) 0.027(5)

loop_
_atom_type_symbol
_atom_type_description
_atom_type_scat_dispersion_real
_atom_type_scat_dispersion_imag
_atom_type_scat_source
C C 0.0033 0.0016 'International Tables Vol C Tables 4.2.6.8 and 6.1.1.4'
H H 0.0000 0.0000 'International Tables Vol C Tables 4.2.6.8 and 6.1.1.4'
N N 0.0061 0.0033 'International Tables Vol C Tables 4.2.6.8 and 6.1.1.4'
O O 0.0106 0.0060 'International Tables Vol C Tables 4.2.6.8 and 6.1.1.4'
P P 0.1023 0.0942 'International Tables Vol C Tables 4.2.6.8 and 6.1.1.4'
Cl Cl 0.1484 0.1585 'International Tables Vol C Tables 4.2.6.8 and 6.1.1.4'
Sn Sn -0.6537 1.4246 'International Tables Vol C Tables 4.2.6.8 and 6.1.1.4'

loop_
_exptl_crystal_face_index_h
_exptl_crystal_face_index_k
_exptl_crystal_face_index_l
_exptl_crystal_face_perp_dist
0.00 0.00 1.00 0.0500
0.00 0.00 -1.00 0.0500
0.00 -1.00 1.00 0.1800
0.00 1.00 -1.00 0.1800
1.00 -1.00 0.00 0.2000
-1.00 0.00 1.00 0.2000

loop_
_geom_angle_atom_site_label_1
_geom_angle_atom_site_label_2
_geom_angle_atom_site_label_3
_geom_angle
O2 Sn1 O1 81.3(5)
O2 Sn1 Cl4 172.0(3)
O1 Sn1 Cl4 91.7(4)
O2 Sn1 Cl2 84.9(3)
O1 Sn1 Cl2 89.7(4)
Cl4 Sn1 Cl2 91.3(2)
O2 Sn1 Cl3 90.7(3)
O1 Sn1 Cl3 171.1(4)
Cl4 Sn1 Cl3 96.54(18)
Cl2 Sn1 Cl3 93.4(2)
O2 Sn1 Cl1 90.8(4)
O1 Sn1 Cl1 86.1(3)
Cl4 Sn1 Cl1 92.4(2)
Cl2 Sn1 Cl1 174.4(2)
Cl3 Sn1 Cl1 90.3(2)
P1 O1 Sn1 153.3(8)
O1 P1 N3 108.3(6)
O1 P1 N1 110.4(6)
N3 P1 N1 112.0(7)
O1 P1 N2 117.1(7)
N3 P1 N2 111.5(7)
N1 P1 N2 97.4(7)
C1 N1 C4 111.2(11)
C1 N1 P1 122.0(10)
C4 N1 P1 111.8(10)
N1 C1 C2 101.7(12)
N1 C1 H1A 111.4
C2 C1 H1A 111.4
N1 C1 H1B 111.4
C2 C1 H1B 111.4
H1A C1 H1B 109.3
C3 C2 C1 107.9(12)
C3 C2 H2A 110.1
C1 C2 H2A 110.1
C3 C2 H2B 110.1
C1 C2 H2B 110.1
H2A C2 H2B 108.4
C2 C3 C4 103.0(12)
C2 C3 H3A 111.2
C4 C3 H3A 111.2
C2 C3 H3B 111.2
C4 C3 H3B 111.2
H3A C3 H3B 109.1
N1 C4 C5 106.7(12)
N1 C4 C3 103.2(11)
C5 C4 C3 111.7(13)
N1 C4 H4A 111.6
C5 C4 H4A 111.6
C3 C4 H4A 111.6
N2 C5 C4 107.7(12)
N2 C5 C6 103.0(12)
C4 C5 C6 116.7(14)
N2 C5 H5A 109.7
C4 C5 H5A 109.7
C6 C5 H5A 109.7
C7 C6 C5 103.7(14)
C7 C6 H6A 111.0
C5 C6 H6A 111.0
C7 C6 H6B 111.0
C5 C6 H6B 111.0
H6A C6 H6B 109.0
C6 C7 C8 108.9(16)
C6 C7 H7A 109.9
C8 C7 H7A 109.9
C6 C7 H7B 109.9
C8 C7 H7B 109.9
H7A C7 H7B 108.3
N2 C8 C7 99.0(13)
N2 C8 H8A 112.0
C7 C8 H8A 112.0
N2 C8 H8B 112.0
C7 C8 H8B 112.0
H8A C8 H8B 109.6
C8 N2 C5 114.8(12)
C8 N2 P1 129.6(11)
C5 N2 P1 109.3(9)
N3 C9 H9A 109.5
N3 C9 H9B 109.5
H9A C9 H9B 109.5
N3 C9 H9C 109.5
H9A C9 H9C 109.5
H9B C9 H9C 109.5
C10 N3 C9 114.5(11)
C10 N3 P1 126.4(10)
C9 N3 P1 119.0(9)
N3 C10 C11 112.4(12)
N3 C10 H10A 109.1
C11 C10 H10A 109.1
N3 C10 H10B 109.1
C11 C10 H10B 109.1
H10A C10 H10B 107.9
C12 C11 C10 120.7(17)
C12 C11 H11A 107.2
C10 C11 H11A 107.2
C12 C11 H11B 107.2
C10 C11 H11B 107.2
H11A C11 H11B 106.8
P2 O2 Sn1 155.4(7)
O2 P2 N4 106.6(6)
O2 P2 N5 111.0(6)
N4 P2 N5 112.9(7)
O2 P2 N6 116.9(7)
N4 P2 N6 111.6(7)
N5 P2 N6 97.8(7)
C15 N5 C18 110.8(11)
C15 N5 P2 120.9(11)
C18 N5 P2 111.6(10)
N5 C15 C16 101.4(12)
N5 C15 H15A 111.5
C16 C15 H15A 111.5
N5 C15 H15B 111.5
C16 C15 H15B 111.5
H15A C15 H15B 109.3
C17 C16 C15 107.6(13)
C17 C16 H16A 110.2
C15 C16 H16A 110.2
C17 C16 H16B 110.2
C15 C16 H16B 110.2
H16A C16 H16B 108.5
C16 C17 C18 102.4(11)
C16 C17 H17A 111.3
C18 C17 H17A 111.3
C16 C17 H17B 111.3
C18 C17 H17B 111.3
H17A C17 H17B 109.2
C19 C18 N5 107.0(12)
C19 C18 C17 112.4(13)
N5 C18 C17 103.5(11)
C19 C18 H18A 111.2
N5 C18 H18A 111.2
C17 C18 H18A 111.2
N6 C19 C18 108.1(11)
N6 C19 C20 102.2(12)
C18 C19 C20 117.2(14)
N6 C19 H19A 109.6
C18 C19 H19A 109.6
C20 C19 H19A 109.6
C21 C20 C19 103.1(14)
C21 C20 H20A 111.1
C19 C20 H20A 111.1
C21 C20 H20B 111.1
C19 C20 H20B 111.1
H20A C20 H20B 109.1
C20 C21 C22 109.3(16)
C20 C21 H21A 109.8
C22 C21 H21A 109.8
C20 C21 H21B 109.8
C22 C21 H21B 109.8
H21A C21 H21B 108.3
N6 C22 C21 100.0(13)
N6 C22 H22A 111.8
C21 C22 H22A 111.8
N6 C22 H22B 111.8
C21 C22 H22B 111.8
H22A C22 H22B 109.5
C22 N6 C19 115.7(12)
C22 N6 P2 130.8(11)
C19 N6 P2 109.0(9)
N4 C14 H14A 109.5
N4 C14 H14B 109.5
H14A C14 H14B 109.5
N4 C14 H14C 109.5
H14A C14 H14C 109.5
H14B C14 H14C 109.5
C13 N4 C14 115.1(11)
C13 N4 P2 125.7(10)
C14 N4 P2 119.1(9)
N4 C13 C12 113.0(12)
N4 C13 H13A 109.0
C12 C13 H13A 109.0
N4 C13 H13B 109.0
C12 C13 H13B 109.0
H13A C13 H13B 107.8
C11 C12 C13 112.6(16)
C11 C12 H12A 109.1
C13 C12 H12A 109.1
C11 C12 H12B 109.1
C13 C12 H12B 109.1
H12A C12 H12B 107.8
Cl7 C23 Cl5 108.2(9)
Cl7 C23 Cl6 108.4(9)
Cl5 C23 Cl6 108.1(9)
Cl7 C23 H23 110.7
Cl5 C23 H23 110.7
Cl6 C23 H23 110.7
Cl10 C24 Cl9 108.3(9)
Cl10 C24 Cl8 108.2(9)
Cl9 C24 Cl8 108.9(9)
Cl10 C24 H24 110.5
Cl9 C24 H24 110.5
Cl8 C24 H24 110.5
Cl12 C25 Cl11 108.7(9)
Cl12 C25 Cl13 109.1(9)
Cl11 C25 Cl13 108.2(8)
Cl12 C25 H25 110.3
Cl11 C25 H25 110.3
Cl13 C25 H25 110.3
Cl14 C26 Cl16 107.5(9)
Cl14 C26 Cl15 107.1(8)
Cl16 C26 Cl15 107.1(9)
Cl14 C26 H26 111.6
Cl16 C26 H26 111.6
Cl15 C26 H26 111.6

loop_
_geom_bond_atom_site_label_1
_geom_bond_atom_site_label_2
_geom_bond_distance
Sn1 O2 2.090(10)
Sn1 O1 2.096(10)
Sn1 Cl4 2.385(5)
Sn1 Cl2 2.387(5)
Sn1 Cl3 2.397(5)
Sn1 Cl1 2.411(5)
O1 P1 1.487(10)
P1 N3 1.601(12)
P1 N1 1.635(13)
P1 N2 1.652(13)
N1 C1 1.486(18)
N1 C4 1.498(19)
C1 C2 1.505(19)
C1 H1A 0.9900
C1 H1B 0.9900
C2 C3 1.49(2)
C2 H2A 0.9900
C2 H2B 0.9900
C3 C4 1.61(2)
C3 H3A 0.9900
C3 H3B 0.9900
C4 C5 1.501(16)
C4 H4A 1.0000
C5 N2 1.493(19)
C5 C6 1.57(2)
C5 H5A 1.0000
C6 C7 1.47(3)
C6 H6A 0.9900
C6 H6B 0.9900
C7 C8 1.56(2)
C7 H7A 0.9900
C7 H7B 0.9900
C8 N2 1.45(2)
C8 H8A 0.9900
C8 H8B 0.9900
C9 N3 1.514(17)
C9 H9A 0.9800
C9 H9B 0.9800
C9 H9C 0.9800
N3 C10 1.435(18)
C10 C11 1.60(2)
C10 H10A 0.9900
C10 H10B 0.9900
C11 C12 1.51(3)
C11 H11A 0.9900
C11 H11B 0.9900
O2 P2 1.495(10)
P2 N4 1.606(11)
P2 N5 1.628(13)
P2 N6 1.647(13)
N5 C15 1.494(19)
N5 C18 1.500(18)
C15 C16 1.51(2)
C15 H15A 0.9900
C15 H15B 0.9900
C16 C17 1.49(2)
C16 H16A 0.9900
C16 H16B 0.9900
C17 C18 1.61(2)
C17 H17A 0.9900
C17 H17B 0.9900
C18 C19 1.493(16)
C18 H18A 1.0000
C19 N6 1.492(18)
C19 C20 1.57(2)
C19 H19A 1.0000
C20 C21 1.47(3)
C20 H20A 0.9900
C20 H20B 0.9900
C21 C22 1.56(2)
C21 H21A 0.9900
C21 H21B 0.9900
C22 N6 1.44(2)
C22 H22A 0.9900
C22 H22B 0.9900
C14 N4 1.510(17)
C14 H14A 0.9800
C14 H14B 0.9800
C14 H14C 0.9800
N4 C13 1.434(17)
C13 C12 1.59(2)
C13 H13A 0.9900
C13 H13B 0.9900
C12 H12A 0.9900
C12 H12B 0.9900
C23 Cl7 1.756(10)
C23 Cl5 1.757(10)
C23 Cl6 1.760(10)
C23 H23 1.0000
C24 Cl10 1.760(10)
C24 Cl9 1.760(10)
C24 Cl8 1.762(10)
C24 H24 1.0000
C25 Cl12 1.754(10)
C25 Cl11 1.759(10)
C25 Cl13 1.759(10)
C25 H25 1.0000
C26 Cl14 1.763(10)
C26 Cl16 1.769(10)
C26 Cl15 1.772(10)
C26 H26 1.0000

loop_
_geom_torsion_atom_site_label_1
_geom_torsion_atom_site_label_2
_geom_torsion_atom_site_label_3
_geom_torsion_atom_site_label_4
_geom_torsion
O2 Sn1 O1 P1 127.0(16)
Cl4 Sn1 O1 P1 -49.3(15)
Cl2 Sn1 O1 P1 42.0(15)
Cl1 Sn1 O1 P1 -141.6(15)
Sn1 O1 P1 N3 -109.9(15)
Sn1 O1 P1 N1 127.2(15)
Sn1 O1 P1 N2 17.0(18)
O1 P1 N1 C1 13.7(14)
N3 P1 N1 C1 -107.0(13)
N2 P1 N1 C1 136.3(12)
O1 P1 N1 C4 -121.5(11)
N3 P1 N1 C4 117.8(11)
N2 P1 N1 C4 1.1(12)
C4 N1 C1 C2 26.6(16)
P1 N1 C1 C2 -108.8(13)
N1 C1 C2 C3 -36.8(17)
C1 C2 C3 C4 32.3(18)
C1 N1 C4 C5 -125.4(14)
P1 N1 C4 C5 14.8(16)
C1 N1 C4 C3 -7.6(16)
P1 N1 C4 C3 132.6(12)
C2 C3 C4 N1 -14.9(17)
C2 C3 C4 C5 99.4(16)
N1 C4 C5 N2 -26.0(17)
C3 C4 C5 N2 -138.1(13)
N1 C4 C5 C6 -141.1(14)
C3 C4 C5 C6 106.8(16)
N2 C5 C6 C7 -17.1(18)
C4 C5 C6 C7 101(2)
C5 C6 C7 C8 31(2)
C6 C7 C8 N2 -32(2)
C7 C8 N2 C5 20.8(19)
C7 C8 N2 P1 -127.7(16)
C4 C5 N2 C8 -127.3(17)
C6 C5 N2 C8 -3.5(18)
C4 C5 N2 P1 27.5(16)
C6 C5 N2 P1 151.3(12)
O1 P1 N2 C8 -109.6(15)
N3 P1 N2 C8 15.8(17)
N1 P1 N2 C8 133.0(15)
O1 P1 N2 C5 100.5(11)
N3 P1 N2 C5 -134.1(11)
N1 P1 N2 C5 -16.9(11)
O1 P1 N3 C10 19.4(16)
N1 P1 N3 C10 141.3(14)
N2 P1 N3 C10 -110.7(14)
O1 P1 N3 C9 -163.5(15)
N1 P1 N3 C9 -41.7(18)
N2 P1 N3 C9 66.3(17)
C9 N3 C10 C11 70(2)
P1 N3 C10 C11 -112.7(17)
N3 C10 C11 C12 39(2)
O1 Sn1 O2 P2 122.9(18)
Cl2 Sn1 O2 P2 -146.6(17)
Cl3 Sn1 O2 P2 -53.3(17)
Cl1 Sn1 O2 P2 37.0(17)
Sn1 O2 P2 N4 -105.5(17)
Sn1 O2 P2 N5 131.2(17)
Sn1 O2 P2 N6 20(2)
O2 P2 N5 C15 12.9(14)
N4 P2 N5 C15 -106.7(13)
N6 P2 N5 C15 135.8(13)
O2 P2 N5 C18 -120.1(11)
N4 P2 N5 C18 120.2(11)
N6 P2 N5 C18 2.7(12)
C18 N5 C15 C16 26.9(18)
P2 N5 C15 C16 -106.5(14)
N5 C15 C16 C17 -38.6(19)
C15 C16 C17 C18 35(2)
C15 N5 C18 C19 -125.3(15)
P2 N5 C18 C19 12.5(16)
C15 N5 C18 C17 -6.5(17)
P2 N5 C18 C17 131.4(12)
C16 C17 C18 C19 98.2(18)
C16 C17 C18 N5 -16.9(18)
N5 C18 C19 N6 -24.1(17)
C17 C18 C19 N6 -137.0(13)
N5 C18 C19 C20 -138.9(14)
C17 C18 C19 C20 108.2(16)
N6 C19 C20 C21 23.9(19)
C18 C19 C20 C21 141.8(18)
C19 C20 C21 C22 -32(2)
C20 C21 C22 N6 27(2)
C21 C22 N6 C19 -10(2)
C21 C22 N6 P2 -163.5(16)
C18 C19 N6 C22 -132.4(17)
C20 C19 N6 C22 -8(2)
C18 C19 N6 P2 26.6(16)
C20 C19 N6 P2 150.8(12)
O2 P2 N6 C22 -104.1(18)
N4 P2 N6 C22 19.0(19)
N5 P2 N6 C22 137.5(18)
O2 P2 N6 C19 101.1(11)
N4 P2 N6 C19 -135.7(10)
N5 P2 N6 C19 -17.3(12)
O2 P2 N4 C13 14.5(16)
N5 P2 N4 C13 136.7(14)
N6 P2 N4 C13 -114.3(14)
O2 P2 N4 C14 -169.0(15)
N5 P2 N4 C14 -46.8(17)
N6 P2 N4 C14 62.2(17)
C14 N4 C13 C12 63(2)
P2 N4 C13 C12 -120.3(15)
C10 C11 C12 C13 68(2)
N4 C13 C12 C11 53(2)
